data_9014827
loop_
_publ_author_name
'Comopdi, P.'
'Boffa Ballaran, T.'
'Zanazzi, P. F.'
'Capalbo, C.'
'Zanetti, A.'
'Nazzareni, S.'

_publ_section_title
;
 The effect of oxo-component on the high-pressure behavior of amphiboles
 Sample: FR12 P = 0.26 GPa
;
_journal_name_full 'American Mineralogist'
_journal_page_first 1042
_journal_page_last 1051
_journal_paper_doi 10.2138/am.2010.3429
_journal_volume 95
_journal_year 2010
_chemical_compound_source 'an alkaline basalt of the Massif Central, France'
_chemical_formula_sum 'Ca1.78 Fe1.72 H2 K0.1 Mg3.5 Na1.06 O24 Si8'
_chemical_name_mineral Kaersutite
_space_group_IT_number 12
_symmetry_space_group_name_Hall '-C 2y'
_symmetry_space_group_name_H-M 'C 1 2/m 1'
_cell_angle_alpha 90
_cell_angle_beta 105.43
_cell_angle_gamma 90
_cell_formula_units_Z 2
_cell_length_a 9.806
_cell_length_b 17.999
_cell_length_c 5.296
_cell_volume 901.043
_database_code_amcsd 0005061
_exptl_crystal_density_diffrn 3.286
_cod_original_formula_sum 'Si8 Fe1.72 Mg3.5 Ca1.78 Na1.06 K.1 O24 H2'
_cod_database_code 9014827

loop_
_space_group_symop_operation_xyz
x,y,z
1/2+x,1/2+y,z
x,-y,z
1/2+x,1/2-y,z
-x,y,-z
1/2-x,1/2+y,-z
-x,-y,-z
1/2-x,1/2-y,-z

loop_
_atom_site_label
_atom_site_fract_x
_atom_site_fract_y
_atom_site_fract_z
_atom_site_occupancy
_atom_site_U_iso_or_equiv
_atom_site_type_symbol
_atom_site_attached_hydrogens
SiT1 0.28490 0.08527 0.30410 1.00000 0.00930 Si 0
SiT2 0.29120 0.17274 0.81020 1.00000 0.00740 Si 0
FeM1 0.00000 0.08006 0.50000 0.50000 0.01000 Fe 0
MgM1 0.00000 0.08006 0.50000 0.50000 0.01000 Mg 0
MgM2 0.00000 0.17691 0.00000 0.80000 0.00770 Mg 0
FeM2 0.00000 0.17691 0.00000 0.20000 0.00770 Fe 0
MgM3 0.00000 0.00000 0.00000 0.68000 0.00820 Mg 0
FeM3 0.00000 0.00000 0.00000 0.32000 0.00820 Fe 0
CaM4 0.00000 0.27852 0.50000 0.89000 0.01020 Ca 0
MgM4* 0.00000 0.26200 0.50000 0.11000 0.01400 Mg 0
NaAm 0.03610 0.50000 0.06740 0.53000 0.02900 Na 0
KA2 0.00000 0.48200 0.00000 0.05000 0.02900 K 0
O1 0.10820 0.08631 0.21990 1.00000 0.00870 O 0
O2 0.11840 0.17031 0.72750 1.00000 0.01020 O 0
O-H3 0.10550 0.00000 0.71650 1.00000 0.01230 O 1
O4 0.36420 0.25170 0.78770 1.00000 0.01230 O 0
O5 0.35230 0.14030 0.11090 1.00000 0.01330 O 0
O6 0.34910 0.11830 0.60960 1.00000 0.01280 O 0
O7 0.34600 0.00000 0.28330 1.00000 0.01760 O 0

loop_
_cod_changelog_entry_id
_cod_changelog_entry_author
_cod_changelog_entry_date
_cod_changelog_entry_text
1
;cod-tools version 3.8.0
Id: cif_guess_AMCSD_atom_types 9574 2023-05-10 09:00:05Z saulius
;
2023-05-10T18:55:33+03:00
;Derived atom types and hydrogen counts
from atom names that follow the AMCSD naming convention
(Wat == water, O-H == hydroxyl).
;

loop_
_cod_related_entry_id
_cod_related_entry_database
_cod_related_entry_code
1 AMCSD 0005061
